data_2018343
loop_
_publ_author_name
'Budy, Stephen M.'
'Nichol, Gary S.'
'Loy, Douglas A.'

_publ_section_title
;
 2,2'',3,3'',4,4'',5,5''-Octaphenyl-1,1':4',1''-terphenyl and
 2',3',5',6'-tetrafluoro-2,2'',3,3'',4,4'',5,5''-octaphenyl-1,1':4',1''-terphenyl
;
_journal_coeditor_code EG3079
_journal_issue 1
_journal_name_full 'Acta Crystallographica Section C'
_journal_page_first o23
_journal_page_last o27
_journal_paper_doi 10.1107/S0108270111051900
_journal_volume 68
_journal_year 2012
_chemical_formula_iupac 'C66 H42 F4'
_chemical_formula_moiety 'C66 H42 F4'
_chemical_formula_sum 'C66 H42 F4'
_chemical_formula_weight 911.00
_chemical_name_systematic
;
2',3',5',6'-tetrafluoro-2,2'',3,3'',4,4'',5,5''-octaphenyl-1,1':4',1''-terphenyl
;
_space_group_IT_number 14
_symmetry_cell_setting monoclinic
_symmetry_space_group_name_Hall '-P 2yn'
_symmetry_space_group_name_H-M 'P 1 21/n 1'
_atom_sites_solution_hydrogens difmap
_atom_sites_solution_primary direct
_atom_sites_solution_secondary difmap
_audit_creation_method SHELXL-97
_cell_angle_alpha 90.00
_cell_angle_beta 109.754(2)
_cell_angle_gamma 90.00
_cell_formula_units_Z 2
_cell_length_a 19.7494(9)
_cell_length_b 6.1217(3)
_cell_length_c 20.4762(10)
_cell_measurement_reflns_used 9776
_cell_measurement_temperature 100(2)
_cell_measurement_theta_max 30.02
_cell_measurement_theta_min 2.98
_cell_volume 2329.9(2)
_computing_cell_refinement 'SAINT (Bruker, 2007)'
_computing_data_collection 'APEX2 (Bruker, 2007)'
_computing_data_reduction 'SAINT (Bruker, 2007)'
_computing_molecular_graphics
;
ORTEP-3 for Windows (Farrugia, 1997) and
Mercury (Macrae <i>et al.</i>, 2008)
;
_computing_publication_material 'SHELXTL (Sheldrick, 2008<i>b</i>), publCIF (Westrip, 2010) and local programs'
_computing_structure_refinement 'SHELXTL (Sheldrick, 2008<i>b</i>)'
_computing_structure_solution 'SHELXTL (Sheldrick, 2008<i>b</i>)'
_diffrn_ambient_temperature 100(2)
_diffrn_measured_fraction_theta_full 0.994
_diffrn_measured_fraction_theta_max 0.994
_diffrn_measurement_device_type 'Bruker Kappa APEXII DUO CCD'
_diffrn_measurement_method '\f and \w scans'
_diffrn_radiation_monochromator graphite
_diffrn_radiation_source 'fine-focus sealed tube with Miracol optics'
_diffrn_radiation_type MoK\a
_diffrn_radiation_wavelength 0.71073
_diffrn_reflns_av_R_equivalents 0.0260
_diffrn_reflns_av_sigmaI/netI 0.0143
_diffrn_reflns_limit_h_max 27
_diffrn_reflns_limit_h_min -27
_diffrn_reflns_limit_k_max 8
_diffrn_reflns_limit_k_min -8
_diffrn_reflns_limit_l_max 28
_diffrn_reflns_limit_l_min -28
_diffrn_reflns_number 55308
_diffrn_reflns_theta_full 30.06
_diffrn_reflns_theta_max 30.06
_diffrn_reflns_theta_min 1.76
_exptl_absorpt_coefficient_mu 0.085
_exptl_absorpt_correction_T_max 0.9863
_exptl_absorpt_correction_T_min 0.9740
_exptl_absorpt_correction_type multi-scan
_exptl_absorpt_process_details '(SADABS; Sheldrick, 2008<i>a</i>)'
_exptl_crystal_colour colourless
_exptl_crystal_density_diffrn 1.299
_exptl_crystal_density_method 'not measured'
_exptl_crystal_description prism
_exptl_crystal_F_000 948
_exptl_crystal_size_max 0.31
_exptl_crystal_size_mid 0.19
_exptl_crystal_size_min 0.16
_refine_diff_density_max 0.442
_refine_diff_density_min -0.208
_refine_ls_extinction_method none
_refine_ls_goodness_of_fit_ref 1.044
_refine_ls_hydrogen_treatment refall
_refine_ls_matrix_type full
_refine_ls_number_parameters 400
_refine_ls_number_reflns 6808
_refine_ls_number_restraints 0
_refine_ls_restrained_S_all 1.044
_refine_ls_R_factor_all 0.0454
_refine_ls_R_factor_gt 0.0394
_refine_ls_shift/su_max 0.001
_refine_ls_shift/su_mean 0.000
_refine_ls_structure_factor_coef Fsqd
_refine_ls_weighting_details 'calc w=1/[\s^2^(Fo^2^)+(0.0627P)^2^+0.8093P] where P=(Fo^2^+2Fc^2^)/3'
_refine_ls_weighting_scheme calc
_refine_ls_wR_factor_gt 0.1064
_refine_ls_wR_factor_ref 0.1121
_reflns_number_gt 5932
_reflns_number_total 6808
_reflns_threshold_expression I>2\s(I)
_cod_data_source_file eg3079.cif
_cod_data_source_block II
_cod_original_cell_volume 2329.89(19)
_cod_original_sg_symbol_H-M 'P 21/n'
_cod_database_code 2018343
_cod_database_fobs_code 2018343

loop_
_symmetry_equiv_pos_as_xyz
'x, y, z'
'-x+1/2, y+1/2, -z+1/2'
'-x, -y, -z'
'x-1/2, -y-1/2, z-1/2'

loop_
_atom_site_type_symbol
_atom_site_label
_atom_site_fract_x
_atom_site_fract_y
_atom_site_fract_z
_atom_site_U_iso_or_equiv
_atom_site_adp_type
_atom_site_calc_flag
_atom_site_occupancy
_atom_site_symmetry_multiplicity
F F1 0.02634(3) 0.12160(10) 0.44405(3) 0.02347(14) Uani d 1 1
F F2 0.10792(3) 0.78082(11) 0.56439(3) 0.02356(14) Uani d 1 1
C C1 0.26119(5) 0.23661(16) 0.58691(5) 0.01513(17) Uani d 1 1
C C2 0.29220(5) 0.28232(15) 0.53577(5) 0.01332(16) Uani d 1 1
C C3 0.25000(5) 0.37847(14) 0.47251(5) 0.01286(16) Uani d 1 1
C C4 0.17731(5) 0.43276(15) 0.46086(5) 0.01344(16) Uani d 1 1
C C5 0.14790(5) 0.38988(15) 0.51298(5) 0.01484(17) Uani d 1 1
C C6 0.18934(5) 0.29011(17) 0.57442(5) 0.01717(18) Uani d 1 1
H H6 0.1691(7) 0.260(2) 0.6102(7) 0.021(3) Uiso d 1 1
C C7 0.30248(5) 0.13939(17) 0.65558(5) 0.01641(18) Uani d 1 1
C C8 0.28208(6) -0.06171(19) 0.67481(5) 0.0220(2) Uani d 1 1
H H8 0.2425(8) -0.141(3) 0.6425(8) 0.030(4) Uiso d 1 1
C C9 0.31961(6) -0.1510(2) 0.73962(6) 0.0273(2) Uani d 1 1
H H9 0.3042(9) -0.296(3) 0.7506(9) 0.041(4) Uiso d 1 1
C C10 0.37718(6) -0.0383(2) 0.78550(6) 0.0293(3) Uani d 1 1
H H10 0.4042(9) -0.101(3) 0.8308(9) 0.037(4) Uiso d 1 1
C C11 0.39655(6) 0.1638(2) 0.76722(6) 0.0284(2) Uani d 1 1
H H11 0.4371(9) 0.240(3) 0.7999(9) 0.040(4) Uiso d 1 1
C C12 0.35981(5) 0.25254(19) 0.70248(5) 0.0221(2) Uani d 1 1
H H12 0.3735(8) 0.397(3) 0.6891(8) 0.029(4) Uiso d 1 1
C C13 0.36974(5) 0.22899(15) 0.55018(5) 0.01321(16) Uani d 1 1
C C14 0.39448(5) 0.01479(15) 0.56475(5) 0.01527(17) Uani d 1 1
H H14 0.3605(8) -0.101(2) 0.5657(7) 0.022(3) Uiso d 1 1
C C15 0.46718(5) -0.03327(16) 0.57992(5) 0.01694(18) Uani d 1 1
H H15 0.4843(8) -0.186(3) 0.5895(8) 0.027(4) Uiso d 1 1
C C16 0.51587(5) 0.13202(17) 0.58159(5) 0.01707(18) Uani d 1 1
H H16 0.5674(8) 0.096(2) 0.5917(7) 0.024(3) Uiso d 1 1
C C17 0.49188(5) 0.34573(17) 0.56756(5) 0.01790(18) Uani d 1 1
H H17 0.5258(8) 0.460(3) 0.5690(8) 0.028(4) Uiso d 1 1
C C18 0.41899(5) 0.39338(16) 0.55123(5) 0.01696(18) Uani d 1 1
H H18 0.4014(8) 0.545(2) 0.5403(7) 0.024(3) Uiso d 1 1
C C19 0.28078(4) 0.42210(15) 0.41626(5) 0.01322(16) Uani d 1 1
C C20 0.31053(5) 0.25282(15) 0.38895(5) 0.01545(17) Uani d 1 1
H H20 0.3132(8) 0.107(2) 0.4096(7) 0.024(3) Uiso d 1 1
C C21 0.33559(5) 0.29092(17) 0.33406(5) 0.01821(18) Uani d 1 1
H H21 0.3549(8) 0.168(2) 0.3146(8) 0.025(3) Uiso d 1 1
C C22 0.33104(5) 0.49907(17) 0.30557(5) 0.01907(19) Uani d 1 1
H H22 0.3477(8) 0.526(2) 0.2665(8) 0.028(4) Uiso d 1 1
C C23 0.30225(5) 0.66903(16) 0.33273(5) 0.01822(18) Uani d 1 1
H H23 0.2987(8) 0.813(2) 0.3122(8) 0.025(3) Uiso d 1 1
C C24 0.27770(5) 0.63110(15) 0.38798(5) 0.01595(17) Uani d 1 1
H H24 0.2566(8) 0.753(2) 0.4062(8) 0.025(3) Uiso d 1 1
C C25 0.13026(5) 0.52311(15) 0.39309(5) 0.01405(16) Uani d 1 1
C C26 0.11375(5) 0.39533(16) 0.33317(5) 0.01729(18) Uani d 1 1
H H26 0.1345(8) 0.242(2) 0.3362(7) 0.022(3) Uiso d 1 1
C C27 0.06877(5) 0.47492(19) 0.26970(5) 0.0220(2) Uani d 1 1
H H27 0.0561(8) 0.379(3) 0.2277(8) 0.030(4) Uiso d 1 1
C C28 0.03999(6) 0.6838(2) 0.26539(5) 0.0235(2) Uani d 1 1
H H28 0.0074(8) 0.739(3) 0.2211(8) 0.031(4) Uiso d 1 1
C C29 0.05619(5) 0.81230(18) 0.32458(6) 0.0215(2) Uani d 1 1
H H29 0.0371(8) 0.959(3) 0.3221(8) 0.028(4) Uiso d 1 1
C C30 0.10112(5) 0.73276(16) 0.38825(5) 0.01754(18) Uani d 1 1
H H30 0.1125(8) 0.825(3) 0.4297(8) 0.028(4) Uiso d 1 1
C C31 0.07193(5) 0.44738(16) 0.50483(5) 0.01459(17) Uani d 1 1
C C32 0.01451(5) 0.31029(16) 0.47207(5) 0.01596(17) Uani d 1 1
C C33 0.05533(5) 0.63842(16) 0.53260(5) 0.01591(17) Uani d 1 1

loop_
_atom_site_aniso_label
_atom_site_aniso_U_11
_atom_site_aniso_U_22
_atom_site_aniso_U_33
_atom_site_aniso_U_12
_atom_site_aniso_U_13
_atom_site_aniso_U_23
F1 0.0188(3) 0.0209(3) 0.0323(3) 0.0029(2) 0.0106(2) -0.0098(2)
F2 0.0133(3) 0.0245(3) 0.0321(3) -0.0037(2) 0.0065(2) -0.0091(3)
C1 0.0122(4) 0.0182(4) 0.0155(4) 0.0018(3) 0.0052(3) 0.0011(3)
C2 0.0104(3) 0.0138(4) 0.0164(4) 0.0011(3) 0.0054(3) -0.0002(3)
C3 0.0110(4) 0.0131(4) 0.0156(4) 0.0006(3) 0.0060(3) -0.0003(3)
C4 0.0116(4) 0.0138(4) 0.0153(4) 0.0012(3) 0.0051(3) -0.0008(3)
C5 0.0102(4) 0.0182(4) 0.0172(4) 0.0026(3) 0.0060(3) -0.0003(3)
C6 0.0134(4) 0.0235(5) 0.0166(4) 0.0033(3) 0.0076(3) 0.0021(3)
C7 0.0123(4) 0.0232(5) 0.0153(4) 0.0038(3) 0.0068(3) 0.0021(3)
C8 0.0196(4) 0.0271(5) 0.0200(4) -0.0003(4) 0.0076(4) 0.0040(4)
C9 0.0269(5) 0.0325(6) 0.0245(5) 0.0028(4) 0.0113(4) 0.0104(4)
C10 0.0214(5) 0.0483(7) 0.0184(5) 0.0054(5) 0.0073(4) 0.0109(5)
C11 0.0187(5) 0.0479(7) 0.0171(4) -0.0033(5) 0.0040(4) 0.0013(4)
C12 0.0187(4) 0.0292(5) 0.0185(4) -0.0017(4) 0.0067(4) 0.0007(4)
C13 0.0105(4) 0.0155(4) 0.0142(4) 0.0014(3) 0.0050(3) 0.0005(3)
C14 0.0130(4) 0.0150(4) 0.0183(4) 0.0007(3) 0.0059(3) 0.0003(3)
C15 0.0141(4) 0.0166(4) 0.0195(4) 0.0036(3) 0.0048(3) 0.0001(3)
C16 0.0113(4) 0.0221(4) 0.0174(4) 0.0023(3) 0.0044(3) 0.0001(3)
C17 0.0121(4) 0.0200(4) 0.0213(4) -0.0016(3) 0.0053(3) 0.0015(3)
C18 0.0133(4) 0.0149(4) 0.0225(4) 0.0005(3) 0.0058(3) 0.0016(3)
C19 0.0095(3) 0.0151(4) 0.0155(4) -0.0004(3) 0.0048(3) 0.0006(3)
C20 0.0147(4) 0.0150(4) 0.0182(4) 0.0006(3) 0.0076(3) 0.0004(3)
C21 0.0179(4) 0.0203(4) 0.0191(4) -0.0002(3) 0.0099(3) -0.0021(3)
C22 0.0175(4) 0.0240(5) 0.0172(4) -0.0033(3) 0.0078(3) 0.0014(3)
C23 0.0158(4) 0.0179(4) 0.0203(4) -0.0021(3) 0.0054(3) 0.0043(3)
C24 0.0129(4) 0.0147(4) 0.0206(4) 0.0003(3) 0.0063(3) 0.0013(3)
C25 0.0100(3) 0.0173(4) 0.0157(4) 0.0010(3) 0.0054(3) 0.0011(3)
C26 0.0149(4) 0.0191(4) 0.0182(4) -0.0005(3) 0.0059(3) -0.0016(3)
C27 0.0191(4) 0.0291(5) 0.0171(4) -0.0021(4) 0.0053(4) -0.0012(4)
C28 0.0177(4) 0.0322(6) 0.0191(4) 0.0021(4) 0.0045(4) 0.0069(4)
C29 0.0179(4) 0.0221(5) 0.0252(5) 0.0053(4) 0.0080(4) 0.0064(4)
C30 0.0155(4) 0.0181(4) 0.0200(4) 0.0030(3) 0.0073(3) 0.0006(3)
C31 0.0107(4) 0.0194(4) 0.0150(4) 0.0033(3) 0.0060(3) 0.0008(3)
C32 0.0141(4) 0.0172(4) 0.0177(4) 0.0033(3) 0.0070(3) -0.0023(3)
C33 0.0113(4) 0.0190(4) 0.0178(4) -0.0006(3) 0.0053(3) -0.0021(3)

loop_
_atom_type_symbol
_atom_type_description
_atom_type_scat_dispersion_real
_atom_type_scat_dispersion_imag
_atom_type_scat_source
C C 0.0033 0.0016 'International Tables Vol C Tables 4.2.6.8 and 6.1.1.4'
H H 0.0000 0.0000 'International Tables Vol C Tables 4.2.6.8 and 6.1.1.4'
F F 0.0171 0.0103 'International Tables Vol C Tables 4.2.6.8 and 6.1.1.4'

loop_
_geom_angle_atom_site_label_1
_geom_angle_atom_site_label_2
_geom_angle_atom_site_label_3
_geom_angle_site_symmetry_3
_geom_angle
C2 C1 C6 . 119.26(8)
C2 C1 C7 . 122.96(8)
C6 C1 C7 . 117.75(8)
C1 C2 C3 . 119.69(8)
C1 C2 C13 . 118.94(8)
C3 C2 C13 . 121.37(8)
C2 C3 C4 . 120.29(8)
C2 C3 C19 . 120.90(8)
C4 C3 C19 . 118.80(8)
C3 C4 C5 . 119.10(8)
C3 C4 C25 . 121.49(8)
C5 C4 C25 . 119.32(8)
C4 C5 C6 . 120.20(8)
C4 C5 C31 . 121.99(8)
C6 C5 C31 . 117.81(8)
C1 C6 C5 . 121.42(8)
C1 C6 H6 . 118.3(8)
C5 C6 H6 . 120.2(8)
C1 C7 C8 . 120.08(9)
C1 C7 C12 . 120.59(9)
C8 C7 C12 . 119.27(9)
C7 C8 H8 . 119.6(9)
C7 C8 C9 . 120.27(10)
H8 C8 C9 . 120.1(9)
C8 C9 H9 . 117.6(10)
C8 C9 C10 . 119.93(11)
H9 C9 C10 . 122.4(10)
C9 C10 H10 . 120.4(10)
C9 C10 C11 . 119.95(10)
H10 C10 C11 . 119.6(10)
C10 C11 H11 . 118.7(10)
C10 C11 C12 . 120.34(11)
H11 C11 C12 . 120.9(10)
C7 C12 C11 . 120.20(10)
C7 C12 H12 . 119.1(9)
C11 C12 H12 . 120.7(9)
C2 C13 C14 . 120.58(8)
C2 C13 C18 . 120.55(8)
C14 C13 C18 . 118.85(8)
C13 C14 H14 . 119.5(8)
C13 C14 C15 . 120.38(9)
H14 C14 C15 . 120.1(8)
C14 C15 H15 . 120.0(9)
C14 C15 C16 . 120.28(9)
H15 C15 C16 . 119.7(9)
C15 C16 H16 . 119.8(9)
C15 C16 C17 . 119.79(8)
H16 C16 C17 . 120.4(9)
C16 C17 H17 . 119.6(9)
C16 C17 C18 . 119.96(9)
H17 C17 C18 . 120.5(9)
C13 C18 C17 . 120.73(9)
C13 C18 H18 . 118.9(8)
C17 C18 H18 . 120.4(8)
C3 C19 C20 . 120.70(8)
C3 C19 C24 . 120.67(8)
C20 C19 C24 . 118.58(8)
C19 C20 H20 . 118.1(8)
C19 C20 C21 . 120.73(9)
H20 C20 C21 . 121.2(8)
C20 C21 H21 . 119.3(9)
C20 C21 C22 . 120.10(9)
H21 C21 C22 . 120.6(9)
C21 C22 H22 . 120.5(9)
C21 C22 C23 . 119.69(9)
H22 C22 C23 . 119.8(9)
C22 C23 H23 . 119.2(9)
C22 C23 C24 . 120.16(9)
H23 C23 C24 . 120.6(9)
C19 C24 C23 . 120.73(9)
C19 C24 H24 . 119.9(9)
C23 C24 H24 . 119.3(9)
C4 C25 C26 . 119.77(8)
C4 C25 C30 . 121.29(8)
C26 C25 C30 . 118.93(9)
C25 C26 H26 . 119.5(8)
C25 C26 C27 . 120.67(9)
H26 C26 C27 . 119.8(8)
C26 C27 H27 . 119.5(9)
C26 C27 C28 . 119.98(10)
H27 C27 C28 . 120.4(9)
C27 C28 H28 . 120.3(9)
C27 C28 C29 . 119.81(9)
H28 C28 C29 . 119.8(9)
C28 C29 H29 . 120.6(9)
C28 C29 C30 . 120.30(10)
H29 C29 C30 . 119.1(9)
C25 C30 C29 . 120.30(9)
C25 C30 H30 . 120.0(9)
C29 C30 H30 . 119.7(9)
C5 C31 C32 . 122.48(8)
C5 C31 C33 . 121.35(8)
C32 C31 C33 . 116.11(8)
F1 C32 C31 . 119.61(8)
F1 C32 C33 3_566 118.52(8)
C31 C32 C33 3_566 121.86(8)
F2 C33 C31 . 119.63(8)
F2 C33 C32 3_566 118.34(8)
C31 C33 C32 3_566 122.03(8)

loop_
_geom_bond_atom_site_label_1
_geom_bond_atom_site_label_2
_geom_bond_site_symmetry_2
_geom_bond_distance
F1 C32 . 1.3449(11)
F2 C33 . 1.3437(11)
C1 C2 . 1.4082(12)
C1 C6 . 1.3931(12)
C1 C7 . 1.4905(13)
C2 C3 . 1.4104(12)
C2 C13 . 1.4944(12)
C3 C4 . 1.4130(11)
C3 C19 . 1.4969(12)
C4 C5 . 1.4014(12)
C4 C25 . 1.4911(12)
C5 C6 . 1.3891(13)
C5 C31 . 1.4946(12)
C6 H6 . 0.964(14)
C7 C8 . 1.3929(14)
C7 C12 . 1.3961(14)
C8 H8 . 0.967(16)
C8 C9 . 1.3946(15)
C9 H9 . 0.986(18)
C9 C10 . 1.3892(18)
C10 H10 . 0.979(17)
C10 C11 . 1.3833(19)
C11 H11 . 0.971(18)
C11 C12 . 1.3887(15)
C12 H12 . 0.988(16)
C13 C14 . 1.3960(13)
C13 C18 . 1.3947(13)
C14 H14 . 0.983(14)
C14 C15 . 1.3939(12)
C15 H15 . 0.990(15)
C15 C16 . 1.3884(14)
C16 H16 . 0.991(14)
C16 C17 . 1.3880(14)
C17 H17 . 0.962(16)
C17 C18 . 1.3942(13)
C18 H18 . 0.989(15)
C19 C20 . 1.3979(12)
C19 C24 . 1.3972(13)
C20 H20 . 0.983(15)
C20 C21 . 1.3922(13)
C21 H21 . 0.986(15)
C21 C22 . 1.3915(14)
C22 H22 . 0.976(15)
C22 C23 . 1.3887(14)
C23 H23 . 0.970(15)
C23 C24 . 1.3927(13)
C24 H24 . 0.987(15)
C25 C26 . 1.3976(13)
C25 C30 . 1.3962(13)
C26 H26 . 1.015(14)
C26 C27 . 1.3911(14)
C27 H27 . 1.000(16)
C27 C28 . 1.3900(16)
C28 H28 . 0.978(16)
C28 C29 . 1.3885(16)
C29 H29 . 0.970(16)
C29 C30 . 1.3936(14)
C30 H30 . 0.981(16)
C31 C32 . 1.3879(13)
C31 C33 . 1.3872(13)
C32 C33 3_566 1.3858(12)
C33 C32 3_566 1.3859(12)

loop_
_geom_hbond_atom_site_label_D
_geom_hbond_atom_site_label_H
_geom_hbond_atom_site_label_A
_geom_hbond_site_symmetry_A
_geom_hbond_distance_DH
_geom_hbond_distance_HA
_geom_hbond_distance_DA
_geom_hbond_angle_DHA
_geom_hbond_publ_flag
C30 H30 F1 1_565 0.981(16) 2.572(15) 3.2084(11) 122.6(11) y
C8 H8 F2 1_545 0.967(16) 2.642(16) 3.5517(12) 157.0(12) y
C27 H27 C16 4_565 1.000(16) 2.825(16) 3.6927(14) 145.5(12) y

loop_
_geom_torsion_atom_site_label_1
_geom_torsion_atom_site_label_2
_geom_torsion_atom_site_label_3
_geom_torsion_atom_site_label_4
_geom_torsion_site_symmetry_4
_geom_torsion
C6 C1 C2 C3 . -0.86(14)
C6 C1 C2 C13 . 178.65(9)
C7 C1 C2 C3 . -178.74(9)
C7 C1 C2 C13 . 0.77(14)
C1 C2 C3 C4 . 1.22(14)
C1 C2 C3 C19 . -177.95(8)
C13 C2 C3 C4 . -178.28(8)
C13 C2 C3 C19 . 2.55(13)
C2 C3 C4 C5 . 0.04(13)
C2 C3 C4 C25 . -176.56(8)
C19 C3 C4 C5 . 179.22(8)
C19 C3 C4 C25 . 2.62(13)
C3 C4 C5 C6 . -1.66(14)
C3 C4 C5 C31 . 178.65(8)
C25 C4 C5 C6 . 175.02(9)
C25 C4 C5 C31 . -4.67(14)
C4 C5 C6 C1 . 2.06(15)
C31 C5 C6 C1 . -178.24(9)
C2 C1 C6 C5 . -0.77(15)
C7 C1 C6 C5 . 177.22(9)
C2 C1 C7 C8 . -119.10(11)
C2 C1 C7 C12 . 63.77(13)
C6 C1 C7 C8 . 62.99(13)
C6 C1 C7 C12 . -114.14(11)
C1 C7 C8 C9 . -178.60(9)
C12 C7 C8 C9 . -1.44(15)
C7 C8 C9 C10 . 0.59(17)
C8 C9 C10 C11 . 0.91(18)
C9 C10 C11 C12 . -1.55(18)
C10 C11 C12 C7 . 0.68(17)
C1 C7 C12 C11 . 177.96(9)
C8 C7 C12 C11 . 0.81(15)
C1 C2 C13 C14 . 59.46(12)
C1 C2 C13 C18 . -118.73(10)
C3 C2 C13 C14 . -121.03(10)
C3 C2 C13 C18 . 60.77(12)
C2 C13 C14 C15 . -178.33(8)
C18 C13 C14 C15 . -0.11(14)
C13 C14 C15 C16 . 0.84(14)
C14 C15 C16 C17 . -0.48(14)
C15 C16 C17 C18 . -0.60(15)
C16 C17 C18 C13 . 1.34(15)
C2 C13 C18 C17 . 177.25(9)
C14 C13 C18 C17 . -0.98(14)
C2 C3 C19 C20 . 57.00(12)
C2 C3 C19 C24 . -125.67(10)
C4 C3 C19 C20 . -122.18(10)
C4 C3 C19 C24 . 55.16(12)
C3 C19 C20 C21 . 176.46(8)
C24 C19 C20 C21 . -0.93(14)
C19 C20 C21 C22 . -0.18(14)
C20 C21 C22 C23 . 0.83(15)
C21 C22 C23 C24 . -0.35(15)
C22 C23 C24 C19 . -0.79(14)
C3 C19 C24 C23 . -175.97(8)
C20 C19 C24 C23 . 1.42(14)
C3 C4 C25 C26 . 64.34(12)
C3 C4 C25 C30 . -116.72(10)
C5 C4 C25 C26 . -112.26(10)
C5 C4 C25 C30 . 66.68(12)
C4 C25 C26 C27 . 178.69(9)
C30 C25 C26 C27 . -0.27(14)
C25 C26 C27 C28 . 0.24(15)
C26 C27 C28 C29 . -0.08(15)
C27 C28 C29 C30 . -0.03(16)
C28 C29 C30 C25 . 0.00(15)
C4 C25 C30 C29 . -178.79(9)
C26 C25 C30 C29 . 0.15(14)
C4 C5 C31 C32 . 85.36(12)
C4 C5 C31 C33 . -97.51(11)
C6 C5 C31 C32 . -94.34(11)
C6 C5 C31 C33 . 82.79(12)
C5 C31 C32 F1 . -2.52(14)
C5 C31 C32 C33 3_566 177.29(9)
C33 C31 C32 F1 . -179.79(8)
C33 C31 C32 C33 3_566 0.02(15)
C5 C31 C33 F2 . 3.51(14)
C5 C31 C33 C32 3_566 -177.32(9)
C32 C31 C33 F2 . -179.19(8)
C32 C31 C33 C32 3_566 -0.01(15)
